data_7102740
loop_
_publ_author_name
'Dalgarno, Scott J'
'Hardie, Michaele J'
'Raston, Colin L'

_publ_section_title
;
 Conformation perturbation of p-sulfonatocalix[5]arene via complexation
 of 1,4-diazabicyclo[2.2.2]octane.
;
_journal_issue 24
_journal_name_full 'Chemical communications (Cambridge, England)'
_journal_page_first 2802
_journal_page_last 2803
_journal_paper_doi 10.1039/b410242h
_journal_year 2004
_chemical_formula_sum 'C50 H74.5 N5 O29.25 S5'
_chemical_formula_weight 1373.95
_chemical_name_common '[{(DABCO+2H+)} (p-sulfonatocalix[5]arene+H+)][DABCO+2H+].H2O9.25'
_chemical_name_systematic
;
?
;
_space_group_IT_number 2
_symmetry_cell_setting triclinic
_symmetry_space_group_name_Hall '-P 1'
_symmetry_space_group_name_H-M 'P -1'
_atom_sites_solution_hydrogens geom
_atom_sites_solution_primary direct
_atom_sites_solution_secondary difmap
_audit_creation_method SHELXL-97
_cell_angle_alpha 85.7950(10)
_cell_angle_beta 79.5540(10)
_cell_angle_gamma 74.4390(10)
_cell_formula_units_Z 2
_cell_length_a 12.7511(2)
_cell_length_b 15.9188(3)
_cell_length_c 16.7800(4)
_cell_measurement_temperature 173(2)
_cell_volume 3225.72(11)
_computing_cell_refinement 'DENZO-SMN (Otwinowski & Minor, 1996)'
_computing_data_collection 'COLLECT (Nonius, 1999)'
_computing_data_reduction 'DENZO-SMN (Otwinowski & Minor, 1996)'
_computing_molecular_graphics
;
XSeed (Barbour, 2001)
;
_computing_publication_material 'local program'
_computing_structure_refinement 'SHELXL-97 (Sheldrick, 1997)'
_computing_structure_solution 'SHELXS-97 (Sheldrick, 1990)'
_diffrn_ambient_temperature 150(2)
_diffrn_detector_area_resol_mean 9.091
_diffrn_measured_fraction_theta_full 0.986
_diffrn_measured_fraction_theta_max 0.986
_diffrn_measurement_device_type 'Nonius KappaCCD area detector diffractometer'
_diffrn_measurement_method
;
Detector set at 30mm from sample with different 2theta offsets
1 degree phi exposures for chi=0 degree settings
1 degree omega exposures for chi=90 degree settings
;
_diffrn_radiation_monochromator graphite
_diffrn_radiation_source 'fine-focus sealed tube'
_diffrn_radiation_type MoK\a
_diffrn_radiation_wavelength 0.71073
_diffrn_reflns_av_R_equivalents 0.0941
_diffrn_reflns_av_sigmaI/netI 0.0702
_diffrn_reflns_limit_h_max 16
_diffrn_reflns_limit_h_min -16
_diffrn_reflns_limit_k_max 20
_diffrn_reflns_limit_k_min -20
_diffrn_reflns_limit_l_max 21
_diffrn_reflns_limit_l_min -21
_diffrn_reflns_number 68394
_diffrn_reflns_theta_full 27.34
_diffrn_reflns_theta_max 27.34
_diffrn_reflns_theta_min 2.66
_exptl_absorpt_correction_T_max 0.979
_exptl_absorpt_correction_T_min 0.593
_exptl_absorpt_correction_type multi-scan
_exptl_absorpt_process_details
;
Using multiple and symmetry-related data measurements via the program SORTAV
See R.H. Blessing, Acta Cryst (1995), A51, 33-38
;
_exptl_crystal_colour Colourless
_exptl_crystal_density_diffrn 1.415
_exptl_crystal_description Prism
_exptl_crystal_size_max 0.40
_exptl_crystal_size_mid 0.16
_exptl_crystal_size_min 0.11
_refine_diff_density_max 1.955
_refine_diff_density_min -0.632
_refine_diff_density_rms 0.146
_refine_ls_extinction_coef 0.0025(12)
_refine_ls_extinction_expression Fc^*^=kFc[1+0.001xFc^2^\l^3^/sin(2\q)]^-1/4^
_refine_ls_extinction_method SHELXL
_refine_ls_goodness_of_fit_ref 1.751
_refine_ls_hydrogen_treatment mixed
_refine_ls_matrix_type full
_refine_ls_number_parameters 913
_refine_ls_number_reflns 14404
_refine_ls_number_restraints 14
_refine_ls_restrained_S_all 1.756
_refine_ls_R_factor_all 0.1426
_refine_ls_R_factor_gt 0.0977
_refine_ls_shift/su_max 0.010
_refine_ls_shift/su_mean 0.000
_refine_ls_structure_factor_coef Fsqd
_refine_ls_weighting_details 'calc w=1/[\s^2^(Fo^2^)+(0.1000P)^2^+0.0000P] where P=(Fo^2^+2Fc^2^)/3'
_refine_ls_weighting_scheme calc
_refine_ls_wR_factor_gt 0.2649
_refine_ls_wR_factor_ref 0.2862
_reflns_number_gt 9211
_reflns_number_total 14404
_reflns_threshold_expression >2sigma(I)
_cod_data_source_file b410242h.txt
_cod_data_source_block dabcocalix5
_cod_depositor_comments
;
The following automatic conversions were performed:
'_symmetry_cell_setting' value 'Triclinic' changed to 'triclinic'
according to '/home/saulius/struct/CIF-dictionaries/cif_core.dic'
dictionary named 'cif_core.dic' version 2.4.1 from 2010-06-29.

Automatic conversion script
Id: cif_fix_enum 1527 2010-12-29 10:47:43Z saulius 
;
_cod_original_sg_symbol_H-M P-1
_cod_original_formula_sum 'C50 H74.50 N5 O29.25 S5'
_cod_database_code 7102740

loop_
_symmetry_equiv_pos_as_xyz
'x, y, z'
'-x, -y, -z'

loop_
_atom_site_label
_atom_site_type_symbol
_atom_site_fract_x
_atom_site_fract_y
_atom_site_fract_z
_atom_site_U_iso_or_equiv
_atom_site_adp_type
_atom_site_occupancy
_atom_site_symmetry_multiplicity
_atom_site_calc_flag
_atom_site_refinement_flags
_atom_site_disorder_assembly
_atom_site_disorder_group
S1 S 0.96077(9) 0.12345(7) 0.19907(6) 0.0319(3) Uani 1 1 d . . .
O1 O 0.9569(3) 0.0790(2) 0.27826(19) 0.0433(8) Uani 1 1 d . . .
N1 N 0.8458(10) 0.3804(9) 0.3657(7) 0.122(4) Uiso 0.75 1 d PD A 1
C1 C 1.0821(3) -0.0954(3) 0.0680(3) 0.0298(9) Uani 1 1 d . . .
S2 S 1.19092(10) 0.28180(7) -0.22503(7) 0.0394(3) Uani 1 1 d . . .
O2 O 0.8515(2) 0.1513(2) 0.17617(19) 0.0391(7) Uani 1 1 d . . .
N2 N 0.8301(9) 0.2465(7) 0.4501(6) 0.111(3) Uiso 0.75 1 d P . .
C2 C 1.0161(3) -0.0320(3) 0.1211(3) 0.0305(9) Uani 1 1 d . . .
H2 H 0.9509 -0.0417 0.1533 0.037 Uiso 1 1 calc R . .
S3 S 1.62111(10) -0.25447(8) -0.01207(7) 0.0412(3) Uani 1 1 d . . .
O3 O 1.0150(3) 0.1938(2) 0.1945(2) 0.0432(8) Uani 1 1 d . . .
N3 N 0.9429(6) 0.5067(5) 0.0987(5) 0.0362(17) Uani 0.50 1 d PD . .
C3 C 1.0442(3) 0.0459(3) 0.1279(2) 0.0282(9) Uani 1 1 d . . .
S4 S 1.71881(11) -0.09344(9) -0.45992(7) 0.0462(3) Uani 1 1 d . . .
O4 O 1.2428(2) -0.14417(18) -0.02723(18) 0.0335(7) Uani 1 1 d . . .
H57 H 1.2991 -0.1295 -0.0516 0.040 Uiso 1 1 calc R . .
N4 N 0.9305(7) 0.5938(5) 0.0035(5) 0.0392(18) Uani 0.50 1 d PD . .
C4 C 1.1381(3) 0.0614(3) 0.0808(3) 0.0316(9) Uani 1 1 d . . .
H4 H 1.1563 0.1147 0.0857 0.038 Uiso 1 1 calc R . .
S5 S 1.20927(11) -0.41196(8) 0.27472(8) 0.0486(4) Uani 1 1 d . . .
O5 O 1.1330(3) 0.3244(2) -0.1506(2) 0.0448(8) Uani 1 1 d . . .
N5 N 1.2937(3) -0.1315(3) 0.2864(3) 0.0496(11) Uani 1 1 d . . .
H5 H 1.2333 -0.1068 0.3252 0.059 Uiso 1 1 calc R B 1
C5 C 1.2067(3) -0.0001(3) 0.0262(2) 0.0277(9) Uani 1 1 d . . .
O6 O 1.1232(4) 0.2941(2) -0.2877(2) 0.0624(11) Uani 1 1 d . . .
N6 N 1.4585(4) -0.1999(3) 0.1876(3) 0.0496(11) Uani 1 1 d . . .
H6 H 1.5195 -0.2251 0.1495 0.059 Uiso 1 1 calc R C 1
C6 C 1.1784(3) -0.0787(3) 0.0209(2) 0.0289(9) Uani 1 1 d . . .
O7 O 1.2953(3) 0.3044(2) -0.2546(3) 0.0652(12) Uani 1 1 d . . .
N7 N 0.7791(17) 0.4235(12) 0.4087(14) 0.057(5) Uiso 0.25 1 d PD D 2
C7 C 1.3101(4) 0.0180(3) -0.0249(2) 0.0310(9) Uani 1 1 d . . .
H7A H 1.3326 0.0622 0.0018 0.037 Uiso 1 1 calc R . .
H7B H 1.3709 -0.0362 -0.0284 0.037 Uiso 1 1 calc R . .
O8 O 1.3622(2) -0.09397(18) -0.15955(17) 0.0317(7) Uani 1 1 d . . .
H58 H 1.4313 -0.1042 -0.1705 0.038 Uiso 1 1 calc R . .
C8 C 1.2918(3) 0.0504(3) -0.1092(3) 0.0310(9) Uani 1 1 d . . .
O9 O 1.6745(3) -0.0015(3) -0.4773(2) 0.0572(10) Uani 1 1 d . . .
N9 N 0.9156(16) 0.3861(11) 0.2813(11) 0.062(5) Uiso 0.25 1 d PD D 2
C9 C 1.2493(3) 0.1397(3) -0.1255(3) 0.0313(9) Uani 1 1 d . . .
H9 H 1.2342 0.1804 -0.0836 0.038 Uiso 1 1 calc R . .
O10 O 1.7526(4) -0.1448(3) -0.5321(2) 0.0678(12) Uani 1 1 d . . .
C10 C 1.2294(4) 0.1683(3) -0.2022(3) 0.0306(9) Uani 1 1 d . . .
O11 O 1.8078(3) -0.1104(3) -0.4124(2) 0.0705(13) Uani 1 1 d . . .
C11 C 1.2476(4) 0.1105(3) -0.2645(3) 0.0330(10) Uani 1 1 d . . .
H11 H 1.2307 0.1317 -0.3163 0.040 Uiso 1 1 calc R . .
O12 O 1.3619(3) -0.22878(19) -0.26906(19) 0.0400(8) Uani 1 1 d . . .
H59 H 1.3161 -0.1920 -0.2381 0.048 Uiso 1 1 calc R . .
C12 C 1.2908(3) 0.0212(3) -0.2511(2) 0.0298(9) Uani 1 1 d . . .
O13 O 1.5542(3) -0.1650(2) -0.0068(2) 0.0505(9) Uani 1 1 d . . .
C13 C 1.3153(3) -0.0064(3) -0.1741(2) 0.0292(9) Uani 1 1 d . . .
O14 O 1.7342(3) -0.2625(3) -0.0506(2) 0.0663(12) Uani 1 1 d . . .
C14 C 1.3045(4) -0.0419(3) -0.3178(2) 0.0317(9) Uani 1 1 d . . .
H14A H 1.2878 -0.0080 -0.3678 0.038 Uiso 1 1 calc R . .
H14B H 1.2497 -0.0764 -0.3023 0.038 Uiso 1 1 calc R . .
O15 O 1.6114(3) -0.2972(2) 0.0694(2) 0.0486(9) Uani 1 1 d . . .
C15 C 1.4199(4) -0.1050(3) -0.3364(2) 0.0308(9) Uani 1 1 d . . .
O16 O 1.4239(3) -0.4371(2) -0.2154(2) 0.0477(9) Uani 1 1 d . . .
H60 H 1.3785 -0.4617 -0.1872 0.057 Uiso 1 1 calc R . .
C16 C 1.5052(4) -0.0746(3) -0.3822(3) 0.0349(10) Uani 1 1 d . . .
H16 H 1.4913 -0.0155 -0.4011 0.042 Uiso 1 1 calc R . .
O17 O 1.3222(3) -0.4279(3) 0.2860(3) 0.0665(11) Uani 1 1 d . . .
C17 C 1.6109(4) -0.1298(3) -0.4006(3) 0.0368(10) Uani 1 1 d . . .
O18 O 1.1728(4) -0.4918(3) 0.2815(3) 0.0657(11) Uani 1 1 d . . .
C18 C 1.6315(4) -0.2173(3) -0.3730(3) 0.0373(10) Uani 1 1 d . . .
H18 H 1.7036 -0.2550 -0.3858 0.045 Uiso 1 1 calc R . .
O19 O 1.1357(3) -0.3447(3) 0.3260(2) 0.0630(11) Uani 1 1 d . . .
C19 C 1.5478(4) -0.2489(3) -0.3274(3) 0.0374(10) Uani 1 1 d . . .
O20 O 1.2015(3) -0.29556(19) -0.0667(2) 0.0387(7) Uani 1 1 d . . .
H61 H 1.1773 -0.2415 -0.0737 0.046 Uiso 1 1 calc R . .
C20 C 1.4407(4) -0.1921(3) -0.3104(3) 0.0363(10) Uani 1 1 d . . .
C21 C 1.5687(4) -0.3420(3) -0.2961(3) 0.0397(11) Uani 1 1 d . . .
H21A H 1.6473 -0.3723 -0.3141 0.048 Uiso 1 1 calc R . .
H21B H 1.5233 -0.3718 -0.3200 0.048 Uiso 1 1 calc R . .
O22 O 1.1432(13) -0.6357(11) 0.2235(12) 0.052(4) Uiso 0.25 1 d P . 1
C22 C 1.5420(4) -0.3498(3) -0.2043(3) 0.0359(10) Uani 1 1 d . . .
O23 O 1.1463(13) -0.5875(10) 0.4468(9) 0.050(4) Uiso 0.25 1 d P E 1
C23 C 1.5899(4) -0.3073(3) -0.1565(3) 0.0351(10) Uani 1 1 d . . .
H23 H 1.6417 -0.2762 -0.1817 0.042 Uiso 1 1 calc R . .
O24 O 1.678(3) -0.318(2) -0.5625(14) 0.059(8) Uani 0.15 1 d P F 2
C24 C 1.5626(4) -0.3100(3) -0.0726(3) 0.0346(10) Uani 1 1 d . . .
O25 O 1.6264(9) -0.2540(9) -0.5793(6) 0.050(3) Uani 0.35 1 d P G 1
C25 C 1.4858(4) -0.3540(3) -0.0359(3) 0.0339(10) Uani 1 1 d . . .
H25 H 1.4657 -0.3543 0.0214 0.041 Uiso 1 1 calc R . .
O26 O 1.5842(14) 0.1888(7) -0.4732(7) 0.089(5) Uani 0.35 1 d P H 1
C26 C 1.4375(4) -0.3978(3) -0.0815(3) 0.0336(10) Uani 1 1 d . . .
O27 O 1.5750(18) 0.2873(15) -0.4781(13) 0.044(5) Uani 0.15 1 d P I 2
C27 C 1.4676(4) -0.3963(3) -0.1656(3) 0.0347(10) Uani 1 1 d . . .
O28 O 0.4321(3) 0.0825(2) 0.1586(2) 0.0471(8) Uani 1 1 d . . .
C28 C 1.3525(4) -0.4442(3) -0.0391(3) 0.0373(10) Uani 1 1 d . . .
H28A H 1.3081 -0.4536 -0.0786 0.045 Uiso 1 1 calc R . .
H28B H 1.3910 -0.5021 -0.0187 0.045 Uiso 1 1 calc R . .
O29 O 0.2333(13) 0.1309(10) 0.2477(11) 0.072(5) Uani 0.50 1 d P J 2
C29 C 1.2767(4) -0.3937(3) 0.0305(3) 0.0376(11) Uani 1 1 d . . .
O30 O 0.2145(12) 0.1705(7) 0.2468(9) 0.045(3) Uani 0.50 1 d P K 1
C30 C 1.2782(4) -0.4215(3) 0.1115(3) 0.0382(11) Uani 1 1 d . . .
H30 H 1.3285 -0.4747 0.1239 0.046 Uiso 1 1 calc R . .
O31 O 0.7501(15) 0.1404(12) 0.5167(11) 0.068(4) Uiso 0.25 1 d P . .
C31 C 1.2071(4) -0.3725(3) 0.1735(3) 0.0399(11) Uani 1 1 d . . .
O32 O 0.4857(11) 0.3815(7) 0.4986(6) 0.065(3) Uani 0.35 1 d P L 1
C32 C 1.1342(4) -0.2932(3) 0.1553(3) 0.0380(10) Uani 1 1 d . . .
H32 H 1.0856 -0.2595 0.1979 0.046 Uiso 1 1 calc R . .
O33 O 0.341(2) 0.427(2) 0.5022(14) 0.067(8) Uani 0.15 1 d P M 2
C33 C 1.1325(3) -0.2635(3) 0.0753(3) 0.0327(10) Uani 1 1 d . . .
O34 O 0.4571(10) 0.5197(6) 0.3997(5) 0.052(3) Uani 0.35 1 d P N 1
C34 C 1.2022(4) -0.3145(3) 0.0141(3) 0.0342(10) Uani 1 1 d . . .
O35 O 0.3723(19) 0.5646(15) 0.4511(14) 0.045(5) Uiso 0.15 1 d P O 2
C35 C 1.0499(4) -0.1783(3) 0.0569(3) 0.0332(10) Uani 1 1 d . . .
H35A H 1.0386 -0.1791 0.0001 0.040 Uiso 1 1 calc R . .
H35B H 0.9782 -0.1764 0.0923 0.040 Uiso 1 1 calc R . .
C36 C 0.7828(8) 0.3316(6) 0.5031(6) 0.075(2) Uiso 0.75 1 d P A 1
O37 O 0.7306(14) 0.5138(11) 0.2186(11) 0.080(4) Uiso 0.30 1 d P P 1
C37 C 0.7670(19) 0.4124(15) 0.4442(13) 0.079(6) Uiso 0.38 1 d PD A 1
H37A H 0.6897 0.4322 0.4348 0.095 Uiso 0.38 1 calc PR A 1
H37B H 0.7865 0.4612 0.4663 0.095 Uiso 0.38 1 calc PR A 1
O38 O 0.6959(6) 0.5578(4) 0.1673(4) 0.0699(17) Uani 0.70 1 d P Q 2
C38 C 0.832(2) 0.3939(15) 0.4553(9) 0.078(6) Uiso 0.38 1 d PD A 1
H38A H 0.9058 0.3888 0.4698 0.094 Uiso 0.38 1 calc PR A 1
H38B H 0.7860 0.4535 0.4681 0.094 Uiso 0.38 1 calc PR A 1
C39 C 0.7674(10) 0.2528(8) 0.3838(7) 0.098(3) Uiso 0.75 1 d P A 1
H39A H 0.6885 0.2581 0.4059 0.117 Uiso 0.75 1 calc PR A 1
H39B H 0.7961 0.2000 0.3507 0.117 Uiso 0.75 1 calc PR A 1
O40 O 0.9764(6) 0.7987(5) 0.4026(4) 0.061(2) Uani 0.50 1 d P . .
C40 C 0.7801(14) 0.3339(10) 0.3317(10) 0.113(4) Uiso 0.75 1 d P A 1
H40A H 0.8165 0.3162 0.2760 0.136 Uiso 0.75 1 calc PR A 1
H40B H 0.7062 0.3733 0.3286 0.136 Uiso 0.75 1 calc PR A 1
O41 O 1.0673(13) 0.8981(10) 0.3127(9) 0.018(3) Uiso 0.15 1 d P R 2
C41 C 0.9463(10) 0.2431(8) 0.4097(7) 0.095(3) Uiso 0.75 1 d P A 1
H41A H 0.9708 0.1953 0.3705 0.114 Uiso 0.75 1 calc PR A 1
H41B H 0.9946 0.2280 0.4515 0.114 Uiso 0.75 1 calc PR A 1
O42 O 1.0774(7) 0.9397(6) 0.3532(5) 0.0358(19) Uiso 0.35 1 d P S 1
C42 C 0.9652(13) 0.3333(11) 0.3615(10) 0.130(6) Uiso 0.75 1 d PD A 1
H42A H 1.0046 0.3639 0.3905 0.156 Uiso 0.75 1 calc PR A 1
H42B H 1.0040 0.3228 0.3050 0.156 Uiso 0.75 1 calc PR A 1
O43 O 1.1785(10) 0.8976(7) 0.4581(7) 0.093(3) Uiso 0.50 1 d P . .
C43 C 0.9367(7) 0.4088(6) 0.1281(5) 0.039(2) Uani 0.50 1 d PD . 2
H43A H 0.9535 0.3960 0.1837 0.046 Uiso 0.50 1 calc PR . 2
H43B H 0.8624 0.4012 0.1272 0.046 Uiso 0.50 1 calc PR . 2
O44 O 0.8734(9) 0.6067(7) -0.1752(7) 0.088(3) Uiso 0.50 1 d P . .
C44 C 0.9774(10) 0.4599(7) -0.0439(7) 0.049(3) Uani 0.50 1 d P . 1
H44A H 0.9333 0.4227 -0.0587 0.058 Uiso 0.50 1 calc PR . 1
H44B H 1.0070 0.4889 -0.0938 0.058 Uiso 0.50 1 calc PR . 1
O45 O 1.1099(17) -0.6461(12) 0.2620(13) 0.071(5) Uiso 0.25 1 d P . 2
C45 C 0.9440(8) 0.4815(7) -0.0924(7) 0.043(2) Uani 0.50 1 d P . 2
H45A H 0.9454 0.4193 -0.0812 0.052 Uiso 0.50 1 calc PR . 2
H45B H 0.9164 0.4997 -0.1442 0.052 Uiso 0.50 1 calc PR . 2
O46 O 1.186(2) -0.5642(19) 0.4530(16) 0.112(8) Uiso 0.25 1 d P T 2
C46 C 0.8687(9) 0.5366(7) -0.0243(8) 0.046(2) Uani 0.50 1 d P U 2
H46A H 0.8016 0.5729 -0.0437 0.055 Uiso 0.50 1 calc PR U 2
H46B H 0.8459 0.4986 0.0211 0.055 Uiso 0.50 1 calc PR U 2
C47 C 0.9041(10) 0.5296(8) 0.0186(7) 0.051(3) Uani 0.50 1 d P . .
H47A H 0.9112 0.5885 -0.0003 0.061 Uiso 0.50 1 calc PR V 1
H47B H 0.8255 0.5294 0.0241 0.061 Uiso 0.50 1 calc PR V 1
C48 C 0.9832(10) 0.6462(5) -0.0723(7) 0.073(5) Uani 0.50 1 d PD . 2
H48A H 0.9234 0.6808 -0.1007 0.088 Uiso 0.50 1 calc PR . 2
H48B H 1.0173 0.6875 -0.0518 0.088 Uiso 0.50 1 calc PR . 2
C49 C 1.2664(11) -0.1021(10) 0.2073(7) 0.059(3) Uiso 0.50 1 d P W 1
H49A H 1.2450 -0.0375 0.2037 0.071 Uiso 0.50 1 calc PR W 1
H49B H 1.2039 -0.1234 0.1976 0.071 Uiso 0.50 1 calc PR W 1
C50 C 1.3696(9) -0.1386(9) 0.1442(7) 0.051(3) Uiso 0.50 1 d P W 1
H50A H 1.3980 -0.0902 0.1162 0.061 Uiso 0.50 1 calc PR W 1
H50B H 1.3506 -0.1711 0.1031 0.061 Uiso 0.50 1 calc PR W 1
C51 C 1.2670(9) -0.1411(9) 0.1983(7) 0.048(3) Uiso 0.50 1 d P W 2
H51A H 1.2123 -0.1758 0.2028 0.057 Uiso 0.50 1 calc PR W 2
H51B H 1.2345 -0.0826 0.1757 0.057 Uiso 0.50 1 calc PR W 2
C52 C 1.3642(12) -0.1824(12) 0.1454(9) 0.074(4) Uiso 0.50 1 d P W 2
H52A H 1.3759 -0.1443 0.0971 0.089 Uiso 0.50 1 calc PR W 2
H52B H 1.3564 -0.2378 0.1270 0.089 Uiso 0.50 1 calc PR W 2
C53 C 1.3828(5) -0.0891(4) 0.2901(4) 0.0693(18) Uani 1 1 d . W .
H53A H 1.4003 -0.0952 0.3456 0.083 Uiso 1 1 calc R . .
H53B H 1.3583 -0.0262 0.2761 0.083 Uiso 1 1 calc R . .
C54 C 1.4841(5) -0.1320(4) 0.2308(5) 0.0715(19) Uani 1 1 d . W .
H54A H 1.5060 -0.0878 0.1914 0.086 Uiso 1 1 calc R . .
H54B H 1.5462 -0.1586 0.2601 0.086 Uiso 1 1 calc R . .
C55 C 1.3311(5) -0.2257(4) 0.3068(4) 0.0591(15) Uani 1 1 d . W .
H55A H 1.2704 -0.2537 0.3070 0.071 Uiso 1 1 calc R . .
H55B H 1.3516 -0.2335 0.3615 0.071 Uiso 1 1 calc R . .
C56 C 1.4293(6) -0.2678(4) 0.2451(5) 0.077(2) Uani 1 1 d . W .
H56A H 1.4925 -0.2969 0.2725 0.092 Uiso 1 1 calc R . .
H56B H 1.4111 -0.3124 0.2157 0.092 Uiso 1 1 calc R . .
C57 C 0.8868(19) 0.3815(16) 0.4357(14) 0.063(7) Uiso 0.25 1 d PD D 2
H57A H 0.9325 0.4223 0.4383 0.075 Uiso 0.25 1 calc PR D 2
H57B H 0.8801 0.3461 0.4865 0.075 Uiso 0.25 1 calc PR D 2
C58 C 0.919(3) 0.3310(16) 0.3636(12) 0.063(7) Uiso 0.25 1 d PD D 2
H58A H 0.8693 0.2921 0.3661 0.075 Uiso 0.25 1 calc PR D 2
H58B H 0.9947 0.2936 0.3630 0.075 Uiso 0.25 1 calc PR D 2
C59 C 0.723(2) 0.3646(18) 0.3712(15) 0.072(7) Uiso 0.25 1 d PD D 2
H59A H 0.7168 0.3118 0.4047 0.087 Uiso 0.25 1 calc PR D 2
H59B H 0.6513 0.3962 0.3558 0.087 Uiso 0.25 1 calc PR D 2
C60 C 0.819(2) 0.347(2) 0.2990(19) 0.089(10) Uiso 0.25 1 d PD D 2
H60A H 0.8517 0.2831 0.3003 0.106 Uiso 0.25 1 calc PR D 2
H60B H 0.7839 0.3600 0.2500 0.106 Uiso 0.25 1 calc PR D 2
C61 C 0.7830(17) 0.5018(13) 0.3552(12) 0.055(5) Uiso 0.25 1 d PD D 2
H61A H 0.7899 0.5488 0.3878 0.066 Uiso 0.25 1 calc PR D 2
H61B H 0.7125 0.5225 0.3341 0.066 Uiso 0.25 1 calc PR D 2
C62 C 0.8771(19) 0.4848(13) 0.2847(13) 0.060(6) Uiso 0.25 1 d PD D 2
H62A H 0.9372 0.5095 0.2939 0.072 Uiso 0.25 1 calc PR D 2
H62B H 0.8518 0.5104 0.2337 0.072 Uiso 0.25 1 calc PR D 2
O100 O 0.9370(5) 0.5174(4) 0.2997(4) 0.0413(16) Uani 0.50 1 d P X 1

loop_
_atom_site_aniso_label
_atom_site_aniso_U_11
_atom_site_aniso_U_22
_atom_site_aniso_U_33
_atom_site_aniso_U_23
_atom_site_aniso_U_13
_atom_site_aniso_U_12
S1 0.0322(6) 0.0281(6) 0.0351(6) -0.0016(4) -0.0071(4) -0.0063(4)
O1 0.048(2) 0.0450(19) 0.0359(17) -0.0006(14) -0.0102(14) -0.0078(16)
C1 0.029(2) 0.027(2) 0.037(2) 0.0065(17) -0.0147(18) -0.0097(18)
S2 0.0483(7) 0.0240(6) 0.0434(7) -0.0031(5) -0.0055(5) -0.0061(5)
O2 0.0338(17) 0.0354(18) 0.0456(18) 0.0023(14) -0.0083(14) -0.0045(14)
C2 0.025(2) 0.030(2) 0.037(2) 0.0017(18) -0.0100(17) -0.0059(18)
S3 0.0440(7) 0.0493(7) 0.0381(6) -0.0029(5) -0.0094(5) -0.0230(6)
O3 0.0438(19) 0.0343(18) 0.053(2) -0.0098(15) 0.0003(15) -0.0157(15)
N3 0.035(4) 0.030(4) 0.043(4) -0.006(3) -0.005(3) -0.008(3)
C3 0.030(2) 0.027(2) 0.029(2) 0.0020(16) -0.0091(17) -0.0071(17)
S4 0.0431(7) 0.0552(8) 0.0353(6) 0.0036(5) -0.0036(5) -0.0074(6)
O4 0.0325(16) 0.0272(16) 0.0423(17) -0.0019(13) -0.0026(13) -0.0127(13)
N4 0.051(5) 0.025(4) 0.046(5) -0.001(3) -0.004(4) -0.020(4)
C4 0.033(2) 0.028(2) 0.036(2) -0.0005(17) -0.0118(18) -0.0069(18)
S5 0.0492(8) 0.0401(7) 0.0543(8) 0.0104(6) -0.0160(6) -0.0059(6)
O5 0.047(2) 0.0330(18) 0.051(2) -0.0124(14) -0.0051(16) -0.0046(15)
N5 0.038(2) 0.055(3) 0.050(3) 0.007(2) 0.0018(19) -0.010(2)
C5 0.031(2) 0.028(2) 0.026(2) 0.0032(16) -0.0085(17) -0.0094(17)
O6 0.090(3) 0.037(2) 0.056(2) -0.0021(16) -0.033(2) 0.0044(19)
N6 0.041(2) 0.063(3) 0.044(2) -0.004(2) 0.0002(18) -0.017(2)
C6 0.032(2) 0.026(2) 0.031(2) 0.0027(17) -0.0122(17) -0.0071(18)
O7 0.064(3) 0.038(2) 0.086(3) 0.0011(19) 0.017(2) -0.0217(19)
C7 0.034(2) 0.029(2) 0.033(2) -0.0011(17) -0.0068(18) -0.0128(18)
O8 0.0357(17) 0.0225(15) 0.0364(16) 0.0004(12) -0.0068(13) -0.0064(12)
C8 0.029(2) 0.029(2) 0.036(2) -0.0027(18) -0.0034(17) -0.0087(18)
O9 0.051(2) 0.057(2) 0.057(2) 0.0127(18) -0.0042(18) -0.0106(18)
C9 0.033(2) 0.028(2) 0.035(2) -0.0038(17) -0.0053(18) -0.0108(18)
O10 0.075(3) 0.079(3) 0.037(2) -0.0038(19) 0.0085(18) -0.010(2)
C10 0.034(2) 0.025(2) 0.033(2) 0.0004(17) -0.0047(18) -0.0091(18)
O11 0.043(2) 0.110(4) 0.057(2) 0.022(2) -0.0131(18) -0.022(2)
C11 0.037(2) 0.028(2) 0.033(2) 0.0018(17) -0.0060(18) -0.0066(19)
O12 0.0447(19) 0.0244(16) 0.0471(19) -0.0028(13) -0.0040(15) -0.0046(14)
C12 0.031(2) 0.025(2) 0.032(2) -0.0012(17) -0.0042(17) -0.0068(17)
O13 0.072(3) 0.0365(19) 0.050(2) -0.0042(15) -0.0169(18) -0.0215(18)
C13 0.033(2) 0.024(2) 0.033(2) -0.0012(17) -0.0055(17) -0.0097(17)
O14 0.051(2) 0.106(3) 0.053(2) -0.017(2) -0.0013(18) -0.042(2)
C14 0.039(2) 0.027(2) 0.029(2) -0.0020(17) -0.0076(18) -0.0072(18)
O15 0.055(2) 0.056(2) 0.0410(19) 0.0019(16) -0.0177(16) -0.0192(18)
C15 0.035(2) 0.027(2) 0.030(2) -0.0048(17) -0.0095(17) -0.0027(18)
O16 0.054(2) 0.042(2) 0.055(2) -0.0076(16) -0.0181(17) -0.0189(17)
C16 0.043(3) 0.028(2) 0.031(2) -0.0026(17) -0.0088(19) -0.0026(19)
O17 0.057(2) 0.069(3) 0.073(3) 0.018(2) -0.030(2) -0.009(2)
C17 0.042(3) 0.039(3) 0.030(2) -0.0056(18) -0.0097(19) -0.008(2)
O18 0.073(3) 0.049(2) 0.073(3) 0.021(2) -0.011(2) -0.019(2)
C18 0.038(3) 0.039(3) 0.031(2) -0.0028(19) -0.0060(19) 0.000(2)
O19 0.066(3) 0.058(2) 0.056(2) 0.0005(19) -0.0169(19) 0.004(2)
C19 0.048(3) 0.030(2) 0.031(2) -0.0070(18) -0.011(2) 0.000(2)
O20 0.0415(18) 0.0239(16) 0.053(2) 0.0045(14) -0.0152(15) -0.0089(13)
C20 0.043(3) 0.034(2) 0.031(2) -0.0061(18) -0.0062(19) -0.008(2)
C21 0.051(3) 0.024(2) 0.040(3) -0.0052(18) -0.011(2) 0.001(2)
C22 0.040(3) 0.024(2) 0.041(2) -0.0007(18) -0.012(2) 0.0008(19)
C23 0.037(3) 0.029(2) 0.040(2) 0.0014(19) -0.0099(19) -0.0081(19)
O24 0.09(2) 0.09(2) 0.025(12) 0.016(13) -0.015(12) -0.074(19)
C24 0.036(2) 0.029(2) 0.041(3) -0.0002(18) -0.0112(19) -0.0089(19)
O25 0.048(6) 0.085(9) 0.032(5) -0.030(6) 0.025(5) -0.056(6)
C25 0.034(2) 0.029(2) 0.040(2) 0.0015(18) -0.0142(19) -0.0061(18)
O26 0.179(14) 0.037(6) 0.060(7) -0.016(5) -0.091(9) 0.006(7)
C26 0.032(2) 0.022(2) 0.047(3) 0.0001(18) -0.0143(19) -0.0026(17)
O27 0.044(13) 0.056(14) 0.039(12) 0.012(10) 0.000(10) -0.034(11)
C27 0.037(2) 0.021(2) 0.048(3) -0.0032(18) -0.018(2) -0.0028(18)
O28 0.0410(19) 0.0383(19) 0.062(2) 0.0004(16) -0.0165(16) -0.0063(15)
C28 0.035(2) 0.024(2) 0.055(3) 0.002(2) -0.012(2) -0.0080(18)
O29 0.030(5) 0.120(14) 0.053(6) -0.006(10) -0.019(4) 0.011(9)
C29 0.033(2) 0.022(2) 0.061(3) 0.003(2) -0.015(2) -0.0104(18)
O30 0.033(7) 0.058(7) 0.036(4) 0.001(5) 0.000(4) -0.002(5)
C30 0.033(2) 0.024(2) 0.058(3) 0.006(2) -0.016(2) -0.0057(19)
C31 0.035(3) 0.031(2) 0.056(3) 0.006(2) -0.013(2) -0.010(2)
O32 0.111(10) 0.041(6) 0.044(6) -0.007(5) -0.029(6) -0.012(6)
C32 0.036(3) 0.028(2) 0.053(3) 0.002(2) -0.011(2) -0.0128(19)
O33 0.059(16) 0.11(2) 0.027(12) 0.001(13) -0.006(11) -0.017(16)
C33 0.027(2) 0.025(2) 0.050(3) 0.0022(19) -0.0112(19) -0.0105(18)
O34 0.094(8) 0.053(6) 0.026(5) 0.004(4) -0.045(5) -0.026(6)
C34 0.032(2) 0.026(2) 0.050(3) 0.0062(19) -0.014(2) -0.0129(18)
C35 0.032(2) 0.026(2) 0.046(3) 0.0019(18) -0.0129(19) -0.0106(18)
O38 0.089(5) 0.076(4) 0.065(4) -0.014(3) -0.009(3) -0.055(4)
O40 0.039(4) 0.071(5) 0.054(4) -0.029(4) -0.006(3) 0.023(4)
C43 0.021(4) 0.060(6) 0.030(4) -0.012(4) -0.015(3) 0.007(4)
C44 0.070(8) 0.038(6) 0.039(6) 0.001(4) -0.007(5) -0.019(5)
C45 0.038(5) 0.051(6) 0.041(6) -0.011(5) -0.004(4) -0.012(5)
C46 0.034(6) 0.040(6) 0.066(7) -0.012(5) 0.000(5) -0.018(5)
C47 0.053(7) 0.049(7) 0.046(6) -0.010(5) -0.022(5) 0.007(5)
C48 0.123(11) 0.002(4) 0.117(10) -0.003(5) -0.104(9) 0.000(5)
C53 0.066(4) 0.059(4) 0.085(5) -0.017(3) 0.010(3) -0.031(3)
C54 0.041(3) 0.044(3) 0.126(6) -0.008(3) 0.004(3) -0.015(3)
C55 0.064(4) 0.057(4) 0.058(3) 0.002(3) 0.001(3) -0.027(3)
C56 0.070(4) 0.056(4) 0.097(5) 0.012(3) 0.013(4) -0.028(3)
O100 0.037(4) 0.017(3) 0.064(4) 0.007(3) 0.001(3) -0.005(3)

loop_
_atom_type_symbol
_atom_type_description
_atom_type_scat_dispersion_real
_atom_type_scat_dispersion_imag
_atom_type_scat_source
C C 0.0033 0.0016 'International Tables Vol C Tables 4.2.6.8 and 6.1.1.4'
H H 0.0000 0.0000 'International Tables Vol C Tables 4.2.6.8 and 6.1.1.4'
N N 0.0061 0.0033 'International Tables Vol C Tables 4.2.6.8 and 6.1.1.4'
O O 0.0106 0.0060 'International Tables Vol C Tables 4.2.6.8 and 6.1.1.4'
S S 0.1246 0.1234 'International Tables Vol C Tables 4.2.6.8 and 6.1.1.4'

loop_
_geom_angle_atom_site_label_1
_geom_angle_atom_site_label_2
_geom_angle_atom_site_label_3
_geom_angle
_geom_angle_site_symmetry_1
_geom_angle_site_symmetry_3
O3 S1 O2 113.21(19) . .
O3 S1 O1 112.0(2) . .
O2 S1 O1 111.13(19) . .
O3 S1 C3 106.22(19) . .
O2 S1 C3 107.10(19) . .
O1 S1 C3 106.75(19) . .
C40 N1 C42 115.0(13) . .
C40 N1 C38 122.7(14) . .
C42 N1 C38 91.7(15) . .
C40 N1 C37 100.1(13) . .
C42 N1 C37 124.2(14) . .
C38 N1 C37 32.7(10) . .
C2 C1 C6 118.0(4) . .
C2 C1 C35 121.6(4) . .
C6 C1 C35 120.3(4) . .
O5 S2 O6 113.3(2) . .
O5 S2 O7 112.7(2) . .
O6 S2 O7 111.7(3) . .
O5 S2 C10 107.0(2) . .
O6 S2 C10 106.8(2) . .
O7 S2 C10 104.7(2) . .
C39 N2 C41 105.5(9) . .
C39 N2 C36 109.7(9) . .
C41 N2 C36 109.0(9) . .
C1 C2 C3 121.0(4) . .
O14 S3 O13 113.5(3) . .
O14 S3 O15 113.2(2) . .
O13 S3 O15 109.2(2) . .
O14 S3 C24 107.1(2) . .
O13 S3 C24 107.3(2) . .
O15 S3 C24 106.1(2) . .
C45 N3 C47 109.6(8) 2_765 .
C45 N3 C43 112.3(7) 2_765 .
C47 N3 C43 110.5(7) . .
C4 C3 C2 120.2(4) . .
C4 C3 S1 120.1(3) . .
C2 C3 S1 119.7(3) . .
O10 S4 O9 112.6(2) . .
O10 S4 O11 110.7(3) . .
O9 S4 O11 113.2(3) . .
O10 S4 C17 106.5(2) . .
O9 S4 C17 106.6(2) . .
O11 S4 C17 106.8(2) . .
C44 N4 C46 110.4(8) 2_765 .
C44 N4 C48 108.0(7) 2_765 .
C46 N4 C48 110.6(8) . .
C3 C4 C5 121.0(4) . .
O17 S5 O19 112.5(3) . .
O17 S5 O18 112.2(2) . .
O19 S5 O18 112.5(3) . .
O17 S5 C31 105.5(2) . .
O19 S5 C31 106.9(2) . .
O18 S5 C31 106.7(2) . .
C49 N5 C55 121.0(7) . .
C49 N5 C53 101.3(7) . .
C55 N5 C53 109.5(5) . .
C49 N5 C51 23.8(6) . .
C55 N5 C51 97.6(6) . .
C53 N5 C51 116.8(6) . .
C4 C5 C6 118.2(4) . .
C4 C5 C7 120.2(4) . .
C6 C5 C7 121.6(4) . .
C52 N6 C56 98.1(8) . .
C52 N6 C54 122.8(8) . .
C56 N6 C54 110.6(5) . .
C52 N6 C50 27.5(7) . .
C56 N6 C50 119.8(6) . .
C54 N6 C50 97.2(6) . .
O4 C6 C5 122.5(4) . .
O4 C6 C1 115.8(4) . .
C5 C6 C1 121.6(4) . .
C61 N7 C57 112.7(19) . .
C61 N7 C59 109.7(19) . .
C57 N7 C59 117.6(19) . .
C8 C7 C5 111.9(3) . .
C13 C8 C9 117.4(4) . .
C13 C8 C7 122.1(4) . .
C9 C8 C7 120.5(4) . .
C60 N9 C62 111(2) . .
C60 N9 C58 70(2) . .
C62 N9 C58 118.7(17) . .
C10 C9 C8 120.1(4) . .
C9 C10 C11 121.6(4) . .
C9 C10 S2 119.6(3) . .
C11 C10 S2 118.6(3) . .
C10 C11 C12 120.2(4) . .
C13 C12 C11 117.5(4) . .
C13 C12 C14 122.6(4) . .
C11 C12 C14 119.9(4) . .
O8 C13 C12 119.1(4) . .
O8 C13 C8 117.8(4) . .
C12 C13 C8 123.1(4) . .
C12 C14 C15 114.7(4) . .
C16 C15 C20 119.2(4) . .
C16 C15 C14 118.9(4) . .
C20 C15 C14 121.9(4) . .
C15 C16 C17 120.7(4) . .
C16 C17 C18 119.7(4) . .
C16 C17 S4 121.4(4) . .
C18 C17 S4 118.9(4) . .
C19 C18 C17 120.6(4) . .
C18 C19 C20 118.8(4) . .
C18 C19 C21 121.4(4) . .
C20 C19 C21 119.8(4) . .
O12 C20 C15 123.6(4) . .
O12 C20 C19 115.4(4) . .
C15 C20 C19 121.0(4) . .
C19 C21 C22 113.1(4) . .
C27 C22 C23 118.5(4) . .
C27 C22 C21 121.8(4) . .
C23 C22 C21 119.7(4) . .
C24 C23 C22 120.6(4) . .
C25 C24 C23 119.7(4) . .
C25 C24 S3 119.6(3) . .
C23 C24 S3 120.7(3) . .
C24 C25 C26 121.1(4) . .
C25 C26 C27 118.6(4) . .
C25 C26 C28 119.5(4) . .
C27 C26 C28 121.9(4) . .
O16 C27 C26 122.6(4) . .
O16 C27 C22 115.9(4) . .
C26 C27 C22 121.4(4) . .
C29 C28 C26 112.4(4) . .
C30 C29 C34 118.3(4) . .
C30 C29 C28 122.8(4) . .
C34 C29 C28 118.9(4) . .
C31 C30 C29 120.7(4) . .
C30 C31 C32 119.8(4) . .
C30 C31 S5 119.0(3) . .
C32 C31 S5 121.2(4) . .
C33 C32 C31 120.6(5) . .
C34 C33 C32 118.8(4) . .
C34 C33 C35 121.6(4) . .
C32 C33 C35 119.6(4) . .
O20 C34 C33 124.0(4) . .
O20 C34 C29 114.1(4) . .
C33 C34 C29 121.9(4) . .
C1 C35 C33 115.7(3) . .
C38 C36 C37 33.0(11) . .
C38 C36 N2 102.4(11) . .
C37 C36 N2 108.0(9) . .
N1 C37 C36 104.6(14) . .
C36 C38 N1 112.2(15) . .
N2 C39 C40 107.7(11) . .
N1 C40 C39 111.0(12) . .
N2 C41 C42 115.8(10) . .
N1 C42 C41 97.1(12) . .
C48 C43 N3 105.2(7) 2_765 .
O22 O44 O45 20.0(13) 2_755 2_755
N4 C44 C47 106.8(9) 2_765 .
N3 C45 C46 108.7(8) 2_765 .
N4 C46 C45 108.4(8) . .
N3 C47 C44 108.0(8) . .
C43 C48 N4 113.2(7) 2_765 .
N5 C49 C50 107.4(9) . .
C49 C50 N6 108.9(8) . .
C52 C51 N5 110.8(9) . .
C51 C52 N6 109.5(11) . .
N5 C53 C54 109.0(5) . .
N6 C54 C53 108.9(5) . .
N5 C55 C56 109.5(4) . .
N6 C56 C55 108.7(5) . .
C58 C57 N7 89(2) . .
C57 C58 N9 115(2) . .
C60 C59 N7 90.3(19) . .
N9 C60 C59 128(2) . .
N7 C61 C62 113.3(18) . .
C61 C62 N9 104.2(17) . .

loop_
_geom_bond_atom_site_label_1
_geom_bond_atom_site_label_2
_geom_bond_distance
_geom_bond_site_symmetry_2
S1 O3 1.457(3) .
S1 O2 1.457(3) .
S1 O1 1.458(3) .
S1 C3 1.770(4) .
N1 C40 1.464(17) .
N1 C42 1.497(14) .
N1 C38 1.507(15) .
N1 C37 1.533(16) .
C1 C2 1.387(6) .
C1 C6 1.412(6) .
C1 C35 1.518(6) .
S2 O5 1.444(3) .
S2 O6 1.448(4) .
S2 O7 1.462(4) .
S2 C10 1.772(4) .
N2 C39 1.466(15) .
N2 C41 1.502(14) .
N2 C36 1.593(14) .
C2 C3 1.397(6) .
S3 O14 1.445(4) .
S3 O13 1.450(4) .
S3 O15 1.482(3) .
S3 C24 1.769(4) .
N3 C45 1.488(12) 2_765
N3 C47 1.503(13) .
N3 C43 1.618(11) .
C3 C4 1.381(6) .
S4 O10 1.444(4) .
S4 O9 1.449(4) .
S4 O11 1.459(4) .
S4 C17 1.750(5) .
O4 C6 1.356(5) .
N4 C44 1.495(14) 2_765
N4 C46 1.500(13) .
N4 C48 1.614(13) .
C4 C5 1.394(6) .
S5 O17 1.439(4) .
S5 O19 1.439(4) .
S5 O18 1.457(4) .
S5 C31 1.770(5) .
N5 C49 1.445(13) .
N5 C55 1.480(7) .
N5 C53 1.481(7) .
N5 C51 1.602(12) .
C5 C6 1.405(6) .
C5 C7 1.521(6) .
N6 C52 1.458(15) .
N6 C56 1.474(7) .
N6 C54 1.480(8) .
N6 C50 1.539(12) .
N7 C61 1.488(17) .
N7 C57 1.491(18) .
N7 C59 1.546(18) .
C7 C8 1.506(6) .
O8 C13 1.385(5) .
C8 C13 1.404(6) .
C8 C9 1.405(6) .
N9 C60 1.495(18) .
N9 C62 1.518(17) .
N9 C58 1.581(17) .
C9 C10 1.379(6) .
C10 C11 1.390(6) .
C11 C12 1.397(6) .
O12 C20 1.355(5) .
C12 C13 1.397(6) .
C12 C14 1.512(6) .
C14 C15 1.535(6) .
C15 C16 1.390(6) .
C15 C20 1.393(6) .
O16 C27 1.369(5) .
C16 C17 1.392(6) .
C17 C18 1.406(7) .
C18 C19 1.383(7) .
C19 C20 1.413(7) .
C19 C21 1.507(6) .
O20 C34 1.368(5) .
C21 C22 1.519(6) .
O22 O44 0.932(16) 2_755
C22 C27 1.398(6) .
C22 C23 1.398(6) .
C23 C24 1.388(6) .
C24 C25 1.384(6) .
C25 C26 1.389(6) .
C26 C27 1.393(7) .
C26 C28 1.517(6) .
C28 C29 1.502(7) .
C29 C30 1.399(7) .
C29 C34 1.404(6) .
C30 C31 1.382(7) .
O31 O43 1.087(18) 2_766
C31 C32 1.402(6) .
C32 C33 1.392(6) .
C33 C34 1.380(7) .
C33 C35 1.528(6) .
C36 C38 1.44(2) .
C36 C37 1.55(3) .
C39 C40 1.534(18) .
C41 C42 1.650(19) .
O43 O31 1.087(18) 2_766
C43 C48 1.406(15) 2_765
O44 O22 0.932(16) 2_755
O44 O45 1.54(2) 2_755
C44 N4 1.495(14) 2_765
C44 C47 1.569(15) .
O45 O44 1.54(2) 2_755
C45 N3 1.488(12) 2_765
C45 C46 1.514(14) .
C48 C43 1.406(15) 2_765
C49 C50 1.539(17) .
C51 C52 1.416(19) .
C53 C54 1.511(9) .
C55 C56 1.507(9) .
C57 C58 1.436(18) .
C59 C60 1.541(19) .
C61 C62 1.507(18) .
